data_2226436
loop_
_publ_author_name
'Eshtiagh-Hosseini, Hossein'
'Gschwind, Fabienne'
'Alfi, Nafiseh'
'Mirzaei, Masoud'

_publ_section_title
;
 Bis(2-amino-4-methylpyridinium)
 <i>trans</i>-diaquabis(pyrazine-2,3-dicarboxylato)cuprate(II)
 hexahydrate
;
_journal_coeditor_code FJ2310
_journal_issue 7
_journal_name_full 'Acta Crystallographica Section E'
_journal_page_first m826
_journal_page_last m827
_journal_paper_doi 10.1107/S1600536810023081
_journal_volume 66
_journal_year 2010
_chemical_formula_iupac '(C6 H9 N2)2 [Cu (C6 H2 N2 O4)2 (H2 O1)2], 6H2 O'
_chemical_formula_moiety '2(C6 H9 N2 +), C12 H8 Cu N4 O10 2-, 6(H2 O)'
_chemical_formula_sum 'C24 H38 Cu N8 O16'
_chemical_formula_weight 758.17
_chemical_name_systematic
;
Bis(2-amino-4-methylpyridinium)
<i>trans</i>-diaquabis(pyrazine-2,3-dicarboxylato)cuprate(II)
hexahydrate
;
_space_group_IT_number 2
_symmetry_cell_setting triclinic
_symmetry_space_group_name_Hall '-P 1'
_symmetry_space_group_name_H-M 'P -1'
_atom_sites_solution_hydrogens geom
_atom_sites_solution_primary direct
_atom_sites_solution_secondary difmap
_audit_creation_method SHELXL-97
_cell_angle_alpha 78.28(3)
_cell_angle_beta 83.62(3)
_cell_angle_gamma 85.81(3)
_cell_formula_units_Z 1
_cell_length_a 6.9075(14)
_cell_length_b 8.4710(17)
_cell_length_c 14.505(3)
_cell_measurement_reflns_used 34097
_cell_measurement_temperature 293(2)
_cell_measurement_theta_max 59.7
_cell_measurement_theta_min 3.8
_cell_volume 824.8(3)
_computing_cell_refinement 'XRED (Stoe & Cie, 2009)'
_computing_data_collection 'X-AREA (Stoe & Cie, 2009)'
_computing_data_reduction 'XRED (Stoe & Cie, 2009)'
_computing_molecular_graphics 'DIAMOND (Crystal Impact, 2009)'
_computing_publication_material 'publCIF (Westrip, 2010)'
_computing_structure_refinement 'SHELXL97 (Sheldrick, 2008)'
_computing_structure_solution 'SHELXS97 (Sheldrick, 2008)'
_diffrn_ambient_temperature 293(2)
_diffrn_detector_area_resol_mean 6.67
_diffrn_measured_fraction_theta_full 0.989
_diffrn_measured_fraction_theta_max 0.989
_diffrn_measurement_device_type 'Stoe IPDS 2'
_diffrn_measurement_method 'rotation method'
_diffrn_radiation_monochromator graphite
_diffrn_radiation_type MoK\a
_diffrn_radiation_wavelength 0.71073
_diffrn_reflns_av_R_equivalents 0.0456
_diffrn_reflns_av_sigmaI/netI 0.0294
_diffrn_reflns_limit_h_max 9
_diffrn_reflns_limit_h_min -9
_diffrn_reflns_limit_k_max 11
_diffrn_reflns_limit_k_min -11
_diffrn_reflns_limit_l_max 20
_diffrn_reflns_limit_l_min -20
_diffrn_reflns_number 17015
_diffrn_reflns_theta_full 29.80
_diffrn_reflns_theta_max 29.80
_diffrn_reflns_theta_min 2.46
_exptl_absorpt_coefficient_mu 0.746
_exptl_absorpt_correction_T_max 0.7454
_exptl_absorpt_correction_T_min 0.7431
_exptl_absorpt_correction_type sphere
_exptl_absorpt_process_details
;
modified Dwiggins (1975) interpolation procedure
;
_exptl_crystal_colour blue
_exptl_crystal_density_diffrn 1.526
_exptl_crystal_density_method 'not measured'
_exptl_crystal_description block
_exptl_crystal_F_000 395.0
_exptl_crystal_size_max 0.3
_exptl_crystal_size_mid 0.2
_exptl_crystal_size_min 0.1
_refine_diff_density_max 0.357
_refine_diff_density_min -0.517
_refine_ls_extinction_method none
_refine_ls_goodness_of_fit_ref 1.035
_refine_ls_hydrogen_treatment mixed
_refine_ls_matrix_type full
_refine_ls_number_parameters 268
_refine_ls_number_reflns 4684
_refine_ls_number_restraints 0
_refine_ls_restrained_S_all 1.035
_refine_ls_R_factor_all 0.0411
_refine_ls_R_factor_gt 0.0361
_refine_ls_shift/su_max 0.001
_refine_ls_shift/su_mean 0.000
_refine_ls_structure_factor_coef Fsqd
_refine_ls_weighting_details 'calc w=1/[\s^2^(Fo^2^)+(0.0453P)^2^+0.5453P] where P=(Fo^2^+2Fc^2^)/3'
_refine_ls_weighting_scheme calc
_refine_ls_wR_factor_gt 0.0897
_refine_ls_wR_factor_ref 0.0922
_reflns_number_gt 4282
_reflns_number_total 4684
_reflns_threshold_expression I>2\s(I)
_cod_data_source_file fj2310.cif
_cod_data_source_block I
_cod_original_formula_sum 'C24 H38 Cu N8 O16 '
_cod_database_code 2226436
_cod_database_fobs_code 2226436

loop_
_symmetry_equiv_pos_as_xyz
'x, y, z'
'-x, -y, -z'

loop_
_atom_site_type_symbol
_atom_site_label
_atom_site_fract_x
_atom_site_fract_y
_atom_site_fract_z
_atom_site_U_iso_or_equiv
_atom_site_adp_type
_atom_site_calc_flag
_atom_site_refinement_flags
_atom_site_occupancy
_atom_site_disorder_assembly
_atom_site_disorder_group
Cu Cu1 0.0000 0.0000 0.5000 0.01658(8) Uani d S 1 . .
O O3 0.30782(17) 0.49841(13) 0.17617(8) 0.0195(2) Uani d . 1 . .
O O4 0.11843(16) 0.64677(13) 0.26546(8) 0.0180(2) Uani d . 1 . .
O O1 -0.09643(16) 0.33706(13) 0.27415(8) 0.0190(2) Uani d . 1 . .
O O5 0.1806(2) -0.17345(17) 0.40519(9) 0.0258(3) Uani d . 1 . .
O O2 -0.12649(16) 0.11778(13) 0.38957(8) 0.0189(2) Uani d . 1 . .
N N1 0.19550(18) 0.16670(15) 0.45776(8) 0.0147(2) Uani d . 1 . .
N N2 0.43093(18) 0.41844(16) 0.37769(9) 0.0173(2) Uani d . 1 . .
C C1 -0.0415(2) 0.24286(17) 0.34432(10) 0.0144(2) Uani d . 1 . .
C C2 0.1458(2) 0.27423(16) 0.38093(9) 0.0134(2) Uani d . 1 . .
C C5 0.2651(2) 0.40007(17) 0.34084(10) 0.0139(2) Uani d . 1 . .
C C4 0.4760(2) 0.31081(19) 0.45398(11) 0.0187(3) Uani d . 1 . .
H H4 0.5897 0.3212 0.4806 0.022 Uiso calc R 1 . .
C C3 0.3583(2) 0.18338(18) 0.49501(10) 0.0171(3) Uani d . 1 . .
H H3 0.3936 0.1103 0.5483 0.021 Uiso calc R 1 . .
C C6 0.2244(2) 0.52402(17) 0.25287(10) 0.0148(2) Uani d . 1 . .
N N3 0.17729(19) -0.08982(15) 0.12469(9) 0.0175(2) Uani d . 1 . .
H H13 0.1634 -0.1765 0.1614 0.021 Uiso d R 1 . .
N N4 0.2985(2) -0.23942(16) 0.01280(10) 0.0200(3) Uani d . 1 . .
H H14A 0.3217 -0.2450 -0.0394 0.024 Uiso d R 1 . .
C C10 0.2467(2) -0.09571(18) 0.03481(10) 0.0160(3) Uani d . 1 . .
C C9 0.2613(2) 0.05143(19) -0.03132(11) 0.0184(3) Uani d . 1 . .
C C8 0.2056(2) 0.19545(18) -0.00370(11) 0.0197(3) Uani d . 1 . .
C C11 0.1206(2) 0.05082(19) 0.15352(11) 0.0212(3) Uani d . 1 . .
H H11 0.0728 0.0489 0.2162 0.025 Uiso calc R 1 . .
C C12 0.1332(3) 0.19396(19) 0.09169(12) 0.0223(3) Uani d . 1 . .
C C7 0.2186(3) 0.3528(2) -0.07308(14) 0.0288(4) Uani d . 1 . .
H H7A 0.2698 0.4314 -0.0443 0.043 Uiso calc R 1 . .
H H7B 0.0911 0.3898 -0.0912 0.043 Uiso calc R 1 . .
H H7C 0.3034 0.3379 -0.1281 0.043 Uiso calc R 1 . .
O O6 0.7121(2) 0.67499(18) 0.32078(13) 0.0381(4) Uani d . 1 . .
O O7 0.4817(2) 0.9530(2) 0.28417(12) 0.0385(3) Uani d . 1 . .
O O8 0.60159(18) 0.25375(14) 0.18411(8) 0.0203(2) Uani d . 1 . .
H H12 0.097(4) 0.287(3) 0.1154(19) 0.040(7) Uiso d . 1 . .
H H14B 0.289(3) -0.322(3) 0.0565(17) 0.024(5) Uiso d . 1 . .
H H9 0.311(3) 0.045(2) -0.0939(15) 0.017(5) Uiso d . 1 . .
H H5B 0.267(4) -0.130(3) 0.372(2) 0.040(7) Uiso d . 1 . .
H H5A 0.138(4) -0.236(3) 0.377(2) 0.040(7) Uiso d . 1 . .
H H8A 0.516(4) 0.326(3) 0.1824(19) 0.039(7) Uiso d . 1 . .
H H8B 0.677(4) 0.279(3) 0.2116(19) 0.034(6) Uiso d . 1 . .
H H6B 0.823(5) 0.645(4) 0.306(2) 0.057(9) Uiso d . 1 . .
H H6A 0.632(6) 0.606(5) 0.333(3) 0.076(11) Uiso d . 1 . .
H H17A 0.570(5) 0.885(4) 0.288(2) 0.049(8) Uiso d . 1 . .
H H17B 0.524(5) 1.032(4) 0.259(3) 0.062(10) Uiso d . 1 . .

loop_
_atom_site_aniso_label
_atom_site_aniso_U_11
_atom_site_aniso_U_22
_atom_site_aniso_U_33
_atom_site_aniso_U_12
_atom_site_aniso_U_13
_atom_site_aniso_U_23
Cu1 0.01841(13) 0.01479(13) 0.01464(12) -0.00519(9) -0.00398(9) 0.00436(9)
O3 0.0237(5) 0.0173(5) 0.0150(5) 0.0014(4) 0.0007(4) 0.0003(4)
O4 0.0203(5) 0.0131(5) 0.0190(5) 0.0006(4) -0.0017(4) -0.0002(4)
O1 0.0208(5) 0.0176(5) 0.0172(5) -0.0032(4) -0.0062(4) 0.0032(4)
O5 0.0265(6) 0.0295(6) 0.0239(6) -0.0017(5) -0.0016(5) -0.0116(5)
O2 0.0193(5) 0.0175(5) 0.0185(5) -0.0068(4) -0.0056(4) 0.0037(4)
N1 0.0172(5) 0.0131(5) 0.0129(5) -0.0012(4) -0.0023(4) 0.0003(4)
N2 0.0158(5) 0.0174(6) 0.0179(6) -0.0020(4) -0.0023(4) -0.0007(5)
C1 0.0154(6) 0.0140(6) 0.0134(6) -0.0015(5) -0.0013(5) -0.0014(5)
C2 0.0149(6) 0.0124(6) 0.0121(6) -0.0004(5) -0.0013(5) -0.0006(5)
C5 0.0149(6) 0.0125(6) 0.0133(6) 0.0006(5) -0.0005(5) -0.0014(5)
C4 0.0165(6) 0.0196(7) 0.0196(7) -0.0020(5) -0.0051(5) -0.0009(5)
C3 0.0193(6) 0.0165(6) 0.0148(6) 0.0005(5) -0.0044(5) -0.0006(5)
C6 0.0154(6) 0.0127(6) 0.0154(6) -0.0035(5) -0.0015(5) 0.0004(5)
N3 0.0221(6) 0.0146(5) 0.0143(5) -0.0001(4) -0.0021(4) 0.0007(4)
N4 0.0262(6) 0.0161(6) 0.0162(6) 0.0006(5) -0.0010(5) -0.0009(5)
C10 0.0155(6) 0.0175(6) 0.0149(6) -0.0022(5) -0.0036(5) -0.0010(5)
C9 0.0185(6) 0.0192(7) 0.0156(6) -0.0020(5) -0.0021(5) 0.0014(5)
C8 0.0194(7) 0.0159(7) 0.0223(7) -0.0034(5) -0.0057(5) 0.0022(5)
C11 0.0277(8) 0.0199(7) 0.0161(6) 0.0016(6) -0.0033(6) -0.0043(6)
C12 0.0282(8) 0.0164(7) 0.0232(7) -0.0002(6) -0.0067(6) -0.0044(6)
C7 0.0340(9) 0.0173(7) 0.0308(9) -0.0031(6) -0.0035(7) 0.0058(6)
O6 0.0263(7) 0.0240(7) 0.0620(10) -0.0045(5) 0.0142(7) -0.0127(7)
O7 0.0273(7) 0.0304(7) 0.0498(9) -0.0033(6) -0.0024(6) 0.0108(7)
O8 0.0208(5) 0.0204(5) 0.0203(5) 0.0013(4) -0.0044(4) -0.0051(4)

loop_
_atom_type_symbol
_atom_type_description
_atom_type_scat_dispersion_real
_atom_type_scat_dispersion_imag
_atom_type_scat_source
C C 0.0030 0.0020 'International Tables Vol C Tables 4.2.6.8 and 6.1.1.4'
H H 0.0000 0.0000 'International Tables Vol C Tables 4.2.6.8 and 6.1.1.4'
Cl Cl 0.1480 0.1590 'International Tables Vol C Tables 4.2.6.8 and 6.1.1.4'
Cu Cu 0.3200 1.2650 'International Tables Vol C Tables 4.2.6.8 and 6.1.1.4'
N N 0.0060 0.0030 'International Tables Vol C Tables 4.2.6.8 and 6.1.1.4'
O O 0.0110 0.0060 'International Tables Vol C Tables 4.2.6.8 and 6.1.1.4'

loop_
_geom_angle_atom_site_label_1
_geom_angle_atom_site_label_2
_geom_angle_atom_site_label_3
_geom_angle_site_symmetry_1
_geom_angle_site_symmetry_3
_geom_angle
_geom_angle_publ_flag
O2 Cu1 O2 . 2_556 180.00(4) ?
O2 Cu1 N1 . . 83.31(5) ?
O2 Cu1 N1 2_556 . 96.69(5) ?
O2 Cu1 N1 . 2_556 96.69(5) ?
O2 Cu1 N1 2_556 2_556 83.31(5) ?
N1 Cu1 N1 . 2_556 180.00(7) ?
O2 Cu1 O5 . . 90.70(5) ?
O2 Cu1 O5 2_556 . 89.30(5) ?
N1 Cu1 O5 . . 90.80(6) ?
N1 Cu1 O5 2_556 . 89.20(6) ?
O2 Cu1 O5 . 2_556 89.30(5) ?
O2 Cu1 O5 2_556 2_556 90.70(5) ?
N1 Cu1 O5 . 2_556 89.20(6) ?
N1 Cu1 O5 2_556 2_556 90.80(6) ?
O5 Cu1 O5 . 2_556 180.00(5) ?
Cu1 O5 H5B . . 113(2) ?
Cu1 O5 H5A . . 127.8(19) ?
H5B O5 H5A . . 107(3) ?
C1 O2 Cu1 . . 114.87(9) ?
C3 N1 C2 . . 119.43(13) ?
C3 N1 Cu1 . . 129.00(10) ?
C2 N1 Cu1 . . 111.57(10) ?
C4 N2 C5 . . 117.45(13) ?
O1 C1 O2 . . 126.27(13) ?
O1 C1 C2 . . 118.40(13) ?
O2 C1 C2 . . 115.33(12) ?
N1 C2 C5 . . 120.04(13) ?
N1 C2 C1 . . 114.86(12) ?
C5 C2 C1 . . 125.09(12) ?
N2 C5 C2 . . 121.23(13) ?
N2 C5 C6 . . 114.89(13) ?
C2 C5 C6 . . 123.87(13) ?
N2 C4 C3 . . 122.10(14) ?
N2 C4 H4 . . 118.9 ?
C3 C4 H4 . . 118.9 ?
N1 C3 C4 . . 119.74(14) ?
N1 C3 H3 . . 120.1 ?
C4 C3 H3 . . 120.1 ?
O3 C6 O4 . . 126.59(14) ?
O3 C6 C5 . . 116.73(13) ?
O4 C6 C5 . . 116.56(13) ?
C10 N3 C11 . . 122.73(14) ?
C10 N3 H13 . . 116.8 ?
C11 N3 H13 . . 120.3 ?
C10 N4 H14A . . 119.0 ?
C10 N4 H14B . . 117.9(15) ?
H14A N4 H14B . . 122.6 ?
N4 C10 N3 . . 118.61(14) ?
N4 C10 C9 . . 123.36(14) ?
N3 C10 C9 . . 118.02(14) ?
C8 C9 C10 . . 120.30(14) ?
C8 C9 H9 . . 123.0(12) ?
C10 C9 H9 . . 116.7(12) ?
C9 C8 C12 . . 119.11(14) ?
C9 C8 C7 . . 121.06(15) ?
C12 C8 C7 . . 119.83(15) ?
C12 C11 N3 . . 120.60(15) ?
C12 C11 H11 . . 119.7 ?
N3 C11 H11 . . 119.7 ?
C11 C12 C8 . . 119.24(15) ?
C11 C12 H12 . . 117.2(17) ?
C8 C12 H12 . . 123.5(17) ?
C8 C7 H7A . . 109.5 ?
C8 C7 H7B . . 109.5 ?
H7A C7 H7B . . 109.5 ?
C8 C7 H7C . . 109.5 ?
H7A C7 H7C . . 109.5 ?
H7B C7 H7C . . 109.5 ?
H6B O6 H6A . . 117(3) ?
H17A O7 H17B . . 107(3) ?
H8A O8 H8B . . 105(3) ?

loop_
_geom_bond_atom_site_label_1
_geom_bond_atom_site_label_2
_geom_bond_site_symmetry_2
_geom_bond_distance
_geom_bond_publ_flag
Cu1 O2 . 1.9644(13) ?
Cu1 O2 2_556 1.9644(12) ?
Cu1 N1 . 1.9840(14) ?
Cu1 N1 2_556 1.9840(14) ?
Cu1 O5 . 2.4038(15) ?
Cu1 O5 2_556 2.4038(15) ?
O3 C6 . 1.2467(18) ?
O4 C6 . 1.2597(18) ?
O1 C1 . 1.2364(18) ?
O5 H5B . 0.79(3) ?
O5 H5A . 0.82(3) ?
O2 C1 . 1.2732(18) ?
N1 C3 . 1.3291(19) ?
N1 C2 . 1.3477(18) ?
N2 C4 . 1.333(2) ?
N2 C5 . 1.3486(18) ?
C1 C2 . 1.5119(19) ?
C2 C5 . 1.387(2) ?
C5 C6 . 1.517(2) ?
C4 C3 . 1.393(2) ?
C4 H4 . 0.9300 ?
C3 H3 . 0.9300 ?
N3 C10 . 1.3475(19) ?
N3 C11 . 1.358(2) ?
N3 H13 . 0.8202 ?
N4 C10 . 1.335(2) ?
N4 H14A . 0.7669 ?
N4 H14B . 0.84(2) ?
C10 C9 . 1.412(2) ?
C9 C8 . 1.376(2) ?
C9 H9 . 0.95(2) ?
C8 C12 . 1.416(2) ?
C8 C7 . 1.500(2) ?
C11 C12 . 1.356(2) ?
C11 H11 . 0.9300 ?
C12 H12 . 0.93(3) ?
C7 H7A . 0.9600 ?
C7 H7B . 0.9600 ?
C7 H7C . 0.9600 ?
O6 H6B . 0.81(4) ?
O6 H6A . 0.81(4) ?
O7 H17A . 0.80(3) ?
O7 H17B . 0.76(4) ?
O8 H8A . 0.81(3) ?
O8 H8B . 0.76(3) ?

loop_
_geom_hbond_atom_site_label_D
_geom_hbond_atom_site_label_H
_geom_hbond_atom_site_label_A
_geom_hbond_site_symmetry_A
_geom_hbond_distance_DH
_geom_hbond_distance_HA
_geom_hbond_distance_DA
_geom_hbond_angle_DHA
N3 H13 O4 1_545 0.82 1.91 2.7221(19) 169
N4 H14A O8 2_655 0.77 2.12 2.8879(19) 177
N4 H14B O3 1_545 0.84(2) 2.07(2) 2.903(2) 168(2)
O5 H5B O7 1_545 0.79(3) 1.92(3) 2.703(2) 173(3)
O5 H5A O4 1_545 0.82(3) 2.09(3) 2.8556(18) 157(3)
O8 H8B O1 1_655 0.76(3) 2.03(3) 2.7838(18) 173(3)
O6 H6B O4 1_655 0.81(4) 2.06(4) 2.839(2) 162(3)
O7 H17B O8 1_565 0.76(4) 2.04(4) 2.797(2) 172(4)
